data_7250338
loop_
_publ_author_name
'Trollip, Danica B.'
'Barton, Benita'
'Caira, Mino R.'
'Hosten, Eric C.'

_publ_section_title
;
 The behaviour of two diamino-derived host compounds in cyclohexanone and
 isomeric methylcyclohexanones
;
_journal_issue 20
_journal_name_full CrystEngComm
_journal_page_first 3279
_journal_page_last 3294
_journal_paper_doi 10.1039/D5CE00298B
_journal_volume 27
_journal_year 2025
_chemical_formula_moiety 'C42 H36 N2 S2, C7 H12 O'
_chemical_formula_sum 'C49 H48 N2 O S2'
_chemical_formula_weight 745.01
_chemical_name_systematic
;
N,N'-bis(9-phenyl-9-thioxanthenyl)-butane-1,4-diamine
;
_chemical_temperature_decomposition 351.85
_space_group_crystal_system triclinic
_space_group_IT_number 2
_space_group_name_Hall '-P 1'
_space_group_name_H-M_alt 'P -1'
_atom_sites_solution_hydrogens mixed
_atom_sites_solution_primary dual
_atom_sites_solution_secondary difmap
_audit_creation_method SHELXL-2019/3
_audit_update_record
;
2025-03-05 deposited with the CCDC.	2025-04-24 downloaded from the CCDC.
;
_cell_angle_alpha 93.280(2)
_cell_angle_beta 101.236(2)
_cell_angle_gamma 115.9147(19)
_cell_formula_units_Z 1
_cell_length_a 9.2379(5)
_cell_length_b 9.5888(5)
_cell_length_c 12.5881(7)
_cell_measurement_reflns_used 8594
_cell_measurement_temperature 200(2)
_cell_measurement_theta_max 28.28
_cell_measurement_theta_min 3.19
_cell_volume 970.82(9)
_computing_cell_refinement 'SAINT V8.40B (Bruker AXS LLC, 2019)'
_computing_data_collection 'Bruker Instrument Service V6.2.16'
_computing_data_reduction 'SAINT V8.40B (Bruker AXS LLC, 2019)'
_computing_molecular_graphics 'Ortep-3 for Windows V2023.1 (Farrugia, 2012)'
_computing_publication_material 'PLATON (Spek, 2009) and MERCURY (Macrae, 2008)'
_computing_structure_refinement 'SHELXL-2019/3 (Sheldrick, 2015b) and ShelXle (H\"ubschle, 2011)'
_computing_structure_solution 'SHELXT-2019/3 (Sheldrick, 2015a)'
_diffrn_ambient_temperature 200(2)
_diffrn_detector 'Bruker PHOTON II 7 CCD detector'
_diffrn_detector_area_resol_mean 7.3910
_diffrn_measured_fraction_theta_full 0.999
_diffrn_measured_fraction_theta_max 0.994
_diffrn_measurement_device 'four-circle KAPPA diffractometer'
_diffrn_measurement_device_type 'Bruker D8 QUEST'
_diffrn_measurement_method '\f and \w scans'
_diffrn_radiation_monochromator graphite
_diffrn_radiation_type MoK\a
_diffrn_radiation_wavelength 0.71073
_diffrn_reflns_av_R_equivalents 0.0767
_diffrn_reflns_av_unetI/netI 0.0438
_diffrn_reflns_Laue_measured_fraction_full 0.999
_diffrn_reflns_Laue_measured_fraction_max 0.994
_diffrn_reflns_limit_h_max 12
_diffrn_reflns_limit_h_min -12
_diffrn_reflns_limit_k_max 12
_diffrn_reflns_limit_k_min -12
_diffrn_reflns_limit_l_max 16
_diffrn_reflns_limit_l_min -16
_diffrn_reflns_number 56887
_diffrn_reflns_point_group_measured_fraction_full 0.999
_diffrn_reflns_point_group_measured_fraction_max 0.994
_diffrn_reflns_theta_full 25.242
_diffrn_reflns_theta_max 28.296
_diffrn_reflns_theta_min 2.393
_diffrn_source 'sealed x-ray tube'
_diffrn_source_current 1.4
_diffrn_source_power 70
_diffrn_source_voltage 50
_exptl_absorpt_coefficient_mu 0.178
_exptl_absorpt_correction_T_max 0.9709
_exptl_absorpt_correction_T_min 0.8770
_exptl_absorpt_correction_type multi-scan
_exptl_absorpt_process_details 'SADABS V2016/2 (Krause, 2015)'
_exptl_crystal_colour colourless
_exptl_crystal_density_diffrn 1.274
_exptl_crystal_density_method 'not measured'
_exptl_crystal_description block
_exptl_crystal_F_000 396
_exptl_crystal_size_max 0.472
_exptl_crystal_size_mid 0.466
_exptl_crystal_size_min 0.106
_refine_diff_density_max 0.553
_refine_diff_density_min -0.318
_refine_diff_density_rms 0.104
_refine_ls_extinction_method none
_refine_ls_goodness_of_fit_ref 1.188
_refine_ls_hydrogen_treatment constr
_refine_ls_matrix_type full
_refine_ls_number_parameters 280
_refine_ls_number_reflns 4807
_refine_ls_number_restraints 60
_refine_ls_restrained_S_all 1.182
_refine_ls_R_factor_all 0.0820
_refine_ls_R_factor_gt 0.0667
_refine_ls_shift/su_max 0.001
_refine_ls_shift/su_mean 0.000
_refine_ls_structure_factor_coef Fsqd
_refine_ls_weighting_details 'w=1/[\s^2^(Fo^2^)+(0.0457P)^2^+0.7835P] where P=(Fo^2^+2Fc^2^)/3'
_refine_ls_weighting_scheme calc
_refine_ls_wR_factor_gt 0.1439
_refine_ls_wR_factor_ref 0.1558
_reflns_Friedel_coverage 0.000
_reflns_number_gt 4005
_reflns_number_total 4807
_reflns_threshold_expression 'I > 2\s(I)'
_cod_data_source_file d5ce00298b2.cif
_cod_data_source_block aq149
_cod_depositor_comments 'Adding full bibliography for 7250335--7250339.cif.'
_cod_original_cell_volume 970.81(9)
_cod_database_code 7250338
_shelx_shelxl_version_number 2019/3
_shelx_space_group_comment
;
The symmetry employed for this shelxl refinement is uniquely defined
by the following loop, which should always be used as a source of
symmetry information in preference to the above space-group names.
They are only intended as comments.
;
_shelx_estimated_absorpt_t_min 0.921
_shelx_estimated_absorpt_t_max 0.981

loop_
_space_group_symop_operation_xyz
'x, y, z'
'-x, -y, -z'

loop_
_atom_site_label
_atom_site_type_symbol
_atom_site_fract_x
_atom_site_fract_y
_atom_site_fract_z
_atom_site_U_iso_or_equiv
_atom_site_adp_type
_atom_site_occupancy
_atom_site_site_symmetry_order
_atom_site_calc_flag
_atom_site_refinement_flags_posn
_atom_site_refinement_flags_adp
_atom_site_refinement_flags_occupancy
_atom_site_disorder_assembly
_atom_site_disorder_group
S1 S 0.27002(7) -0.04638(6) 0.65749(5) 0.03771(17) Uani 1 1 d . . . . .
C11 C 0.3111(2) 0.2071(2) 0.55129(16) 0.0269(4) Uani 1 1 d . . . . .
C12 C 0.2947(2) 0.0557(2) 0.54587(16) 0.0284(4) Uani 1 1 d . . . . .
C13 C 0.3068(3) -0.0199(3) 0.45235(19) 0.0384(5) Uani 1 1 d . . . . .
H13 H 0.294101 -0.123914 0.450050 0.046 Uiso 1 1 calc R U . . .
C14 C 0.3372(3) 0.0557(3) 0.36364(19) 0.0467(6) Uani 1 1 d . . . . .
H14 H 0.347257 0.004806 0.300520 0.056 Uiso 1 1 calc R U . . .
C15 C 0.3528(3) 0.2052(3) 0.36659(19) 0.0496(6) Uani 1 1 d . . . . .
H15 H 0.372828 0.257485 0.305159 0.059 Uiso 1 1 calc R U . . .
C16 C 0.3394(3) 0.2797(3) 0.45897(18) 0.0381(5) Uani 1 1 d . . . . .
H16 H 0.349754 0.382829 0.459664 0.046 Uiso 1 1 calc R U . . .
C21 C 0.1993(2) 0.1920(2) 0.72238(16) 0.0275(4) Uani 1 1 d . . . . .
C22 C 0.1725(2) 0.0379(2) 0.72625(16) 0.0297(4) Uani 1 1 d . . . . .
C23 C 0.0705(3) -0.0558(3) 0.78908(19) 0.0416(5) Uani 1 1 d . . . . .
H23 H 0.050891 -0.161682 0.788721 0.050 Uiso 1 1 calc R U . . .
C24 C -0.0016(3) 0.0051(3) 0.85141(19) 0.0489(6) Uani 1 1 d . . . . .
H24 H -0.069432 -0.057915 0.895150 0.059 Uiso 1 1 calc R U . . .
C25 C 0.0252(3) 0.1579(3) 0.8501(2) 0.0500(6) Uani 1 1 d . . . . .
H25 H -0.023592 0.200613 0.893563 0.060 Uiso 1 1 calc R U . . .
C26 C 0.1225(3) 0.2493(3) 0.78580(19) 0.0393(5) Uani 1 1 d . . . . .
H26 H 0.137666 0.353697 0.784676 0.047 Uiso 1 1 calc R U . . .
C31 C 0.4943(2) 0.3789(2) 0.73080(16) 0.0259(4) Uani 1 1 d . . . . .
C32 C 0.5278(3) 0.4709(3) 0.83007(19) 0.0389(5) Uani 1 1 d . . . . .
H32 H 0.440027 0.481091 0.852498 0.047 Uiso 1 1 calc R U . . .
C33 C 0.6871(3) 0.5481(3) 0.8972(2) 0.0469(6) Uani 1 1 d . . . . .
H33 H 0.707774 0.610976 0.964833 0.056 Uiso 1 1 calc R U . . .
C34 C 0.8157(3) 0.5339(3) 0.8658(2) 0.0462(6) Uani 1 1 d . . . . .
H34 H 0.924936 0.586699 0.911805 0.055 Uiso 1 1 calc R U . . .
C35 C 0.7852(3) 0.4435(3) 0.7684(2) 0.0498(6) Uani 1 1 d . . . . .
H35 H 0.873368 0.433132 0.746783 0.060 Uiso 1 1 calc R U . . .
C36 C 0.6250(3) 0.3664(3) 0.70058(19) 0.0388(5) Uani 1 1 d . . . . .
H36 H 0.605301 0.304522 0.632703 0.047 Uiso 1 1 calc R U . . .
N1 N 0.2718(2) 0.42590(19) 0.63221(15) 0.0331(4) Uani 1 1 d . . . . .
H1 H 0.343256 0.496626 0.611562 0.050 Uiso 1 1 d R U . . .
C1 C 0.3153(2) 0.2992(2) 0.65653(15) 0.0249(4) Uani 1 1 d . . . . .
C2 C 0.1072(3) 0.3786(2) 0.5610(2) 0.0407(5) Uani 1 1 d . . . . .
H2A H 0.021020 0.312792 0.597500 0.049 Uiso 1 1 calc R U . . .
H2B H 0.093798 0.315182 0.491593 0.049 Uiso 1 1 calc R U . . .
C3 C 0.0850(2) 0.5207(2) 0.53640(18) 0.0335(4) Uani 1 1 d . . . . .
H3A H 0.171511 0.585539 0.499738 0.040 Uiso 1 1 calc R U . . .
H3B H 0.101247 0.584588 0.606349 0.040 Uiso 1 1 calc R U . . .
O4 O 0.2682(7) -0.3341(6) 0.8552(4) 0.0785(15) Uani 0.5 1 d . . P A -1
C41 C 0.3671(18) -0.2223(14) 0.9245(12) 0.055(2) Uani 0.5 1 d D . P A -1
C42 C 0.5462(9) -0.1391(8) 0.9278(7) 0.0725(19) Uani 0.5 1 d D . P A -1
H42A H 0.563351 -0.168704 0.856364 0.087 Uiso 0.5 1 calc R U P A -1
H42B H 0.607781 -0.173128 0.985108 0.087 Uiso 0.5 1 calc R U P A -1
C43 C 0.6170(16) 0.0408(11) 0.9519(11) 0.066(3) Uani 0.5 1 d D . P A -1
H43A H 0.738600 0.090716 0.960362 0.080 Uiso 0.5 1 calc R U P A -1
H43B H 0.567542 0.077367 0.889536 0.080 Uiso 0.5 1 calc R U P A -1
C44 C 0.5794(6) 0.0890(6) 1.0557(4) 0.0406(10) Uani 0.5 1 d D . P A -1
H44 H 0.625404 0.045889 1.116477 0.049 Uiso 0.5 1 calc R U P A -1
C45 C 0.3940(12) 0.0144(10) 1.0399(9) 0.050(2) Uani 0.5 1 d D . P A -1
H45A H 0.345006 0.051483 0.977643 0.060 Uiso 0.5 1 calc R U P A -1
H45B H 0.367461 0.046804 1.106619 0.060 Uiso 0.5 1 calc R U P A -1
C46 C 0.3177(8) -0.1652(9) 1.0170(6) 0.0712(18) Uani 0.5 1 d D . P A -1
H46A H 0.353161 -0.202988 1.083987 0.085 Uiso 0.5 1 calc R U P A -1
H46B H 0.195255 -0.210160 0.999614 0.085 Uiso 0.5 1 calc R U P A -1
C47 C 0.660(2) 0.2634(16) 1.0870(16) 0.069(4) Uani 0.5 1 d . . P A -1
H47A H 0.779775 0.306101 1.096341 0.104 Uiso 0.5 1 calc R U P A -1
H47B H 0.615027 0.308406 1.029218 0.104 Uiso 0.5 1 calc R U P A -1
H47C H 0.636665 0.290080 1.156120 0.104 Uiso 0.5 1 calc R U P A -1

loop_
_atom_site_aniso_label
_atom_site_aniso_U_11
_atom_site_aniso_U_22
_atom_site_aniso_U_33
_atom_site_aniso_U_23
_atom_site_aniso_U_13
_atom_site_aniso_U_12
S1 0.0496(3) 0.0281(3) 0.0422(3) 0.0110(2) 0.0122(2) 0.0228(2)
C11 0.0223(9) 0.0249(9) 0.0279(9) 0.0029(7) 0.0005(7) 0.0083(7)
C12 0.0259(9) 0.0263(9) 0.0300(10) 0.0027(7) 0.0036(7) 0.0106(7)
C13 0.0335(11) 0.0373(11) 0.0397(12) -0.0063(9) 0.0045(9) 0.0154(9)
C14 0.0369(12) 0.0584(15) 0.0326(12) -0.0078(10) 0.0059(9) 0.0140(11)
C15 0.0435(13) 0.0597(16) 0.0290(11) 0.0097(10) 0.0060(10) 0.0099(12)
C16 0.0367(11) 0.0347(11) 0.0332(11) 0.0100(9) 0.0024(9) 0.0097(9)
C21 0.0214(8) 0.0283(9) 0.0272(9) 0.0009(7) 0.0003(7) 0.0091(7)
C22 0.0257(9) 0.0303(9) 0.0276(9) 0.0055(7) 0.0014(7) 0.0098(8)
C23 0.0335(11) 0.0427(12) 0.0375(12) 0.0146(10) 0.0030(9) 0.0090(9)
C24 0.0307(11) 0.0693(17) 0.0328(12) 0.0120(11) 0.0089(9) 0.0097(11)
C25 0.0292(11) 0.0727(18) 0.0387(13) -0.0073(12) 0.0077(9) 0.0171(12)
C26 0.0270(10) 0.0433(12) 0.0422(12) -0.0065(10) 0.0034(9) 0.0151(9)
C31 0.0228(9) 0.0218(8) 0.0304(9) 0.0059(7) 0.0020(7) 0.0094(7)
C32 0.0304(10) 0.0406(12) 0.0390(12) -0.0048(9) 0.0018(9) 0.0145(9)
C33 0.0371(12) 0.0478(13) 0.0388(12) -0.0068(10) -0.0023(10) 0.0107(10)
C34 0.0261(10) 0.0483(13) 0.0467(13) 0.0064(11) -0.0053(9) 0.0073(10)
C35 0.0247(11) 0.0609(16) 0.0585(16) 0.0032(12) 0.0053(10) 0.0178(11)
C36 0.0277(10) 0.0443(12) 0.0409(12) -0.0011(9) 0.0058(9) 0.0155(9)
N1 0.0264(8) 0.0219(8) 0.0475(10) 0.0046(7) -0.0021(7) 0.0127(7)
C1 0.0223(8) 0.0213(8) 0.0296(9) 0.0038(7) 0.0010(7) 0.0108(7)
C2 0.0294(10) 0.0264(10) 0.0597(14) 0.0052(9) -0.0081(10) 0.0150(8)
C3 0.0292(10) 0.0265(9) 0.0449(12) 0.0061(8) 0.0018(9) 0.0157(8)
O4 0.090(4) 0.052(3) 0.072(3) -0.010(2) -0.008(3) 0.027(3)
C41 0.056(4) 0.055(6) 0.048(4) 0.010(4) 0.005(3) 0.022(4)
C42 0.074(4) 0.060(4) 0.092(5) -0.003(3) 0.044(4) 0.031(3)
C43 0.069(5) 0.060(5) 0.080(6) 0.018(4) 0.057(5) 0.022(5)
C44 0.039(2) 0.043(3) 0.042(2) 0.0100(19) 0.0082(19) 0.021(2)
C45 0.040(4) 0.071(5) 0.049(4) 0.008(4) 0.019(3) 0.030(4)
C46 0.049(3) 0.068(4) 0.076(4) 0.000(3) 0.030(3) 0.003(3)
C47 0.074(8) 0.049(6) 0.086(9) 0.007(5) 0.025(7) 0.028(5)

loop_
_atom_type_symbol
_atom_type_description
_atom_type_scat_dispersion_real
_atom_type_scat_dispersion_imag
_atom_type_scat_source
C C 0.0033 0.0016 'International Tables Vol C Tables 4.2.6.8 and 6.1.1.4'
H H 0.0000 0.0000 'International Tables Vol C Tables 4.2.6.8 and 6.1.1.4'
N N 0.0061 0.0033 'International Tables Vol C Tables 4.2.6.8 and 6.1.1.4'
O O 0.0106 0.0060 'International Tables Vol C Tables 4.2.6.8 and 6.1.1.4'
S S 0.1246 0.1234 'International Tables Vol C Tables 4.2.6.8 and 6.1.1.4'

loop_
_exptl_crystal_face_index_h
_exptl_crystal_face_index_k
_exptl_crystal_face_index_l
_exptl_crystal_face_perp_dist
-4.00 2.00 -3.00 0.1430
-4.00 3.00 -1.00 0.0690
-4.00 4.00 1.00 0.0640
-4.00 3.00 2.00 0.1030
-3.00 -4.00 1.00 0.2920
-3.00 -1.00 4.00 0.2060
-2.00 3.00 0.00 0.0720
-1.00 1.00 0.00 0.0480
-1.00 -1.00 2.00 0.2240
-1.00 1.00 4.00 0.1160
-1.00 1.00 -2.00 0.1290
-1.00 0.00 3.00 0.1470
0.00 1.00 4.00 0.1010
0.00 -1.00 -3.00 0.2150
0.00 0.00 1.00 0.1190
0.00 -1.00 3.00 0.1530
0.00 1.00 -4.00 0.1850
1.00 -1.00 0.00 0.0530
1.00 -1.00 -1.00 0.1220
2.00 -1.00 1.00 0.0640
2.00 -2.00 1.00 0.0710
4.00 -2.00 3.00 0.0720
4.00 -3.00 0.00 0.0610
4.00 -1.00 1.00 0.0720
4.00 -2.00 -1.00 0.0740
4.00 1.00 0.00 0.1020
4.00 -1.00 -3.00 0.1280

loop_
_geom_angle_atom_site_label_1
_geom_angle_atom_site_label_2
_geom_angle_atom_site_label_3
_geom_angle
_geom_angle_site_symmetry_1
_geom_angle_site_symmetry_3
_geom_angle_publ_flag
C12 S1 C22 101.14(9) . . ?
C12 C11 C16 117.08(19) . . ?
C12 C11 C1 122.43(17) . . ?
C16 C11 C1 120.23(17) . . ?
C11 C12 C13 121.23(19) . . ?
C11 C12 S1 122.36(15) . . ?
C13 C12 S1 116.31(16) . . ?
C14 C13 C12 120.2(2) . . ?
C14 C13 H13 119.9 . . ?
C12 C13 H13 119.9 . . ?
C13 C14 C15 119.7(2) . . ?
C13 C14 H14 120.1 . . ?
C15 C14 H14 120.1 . . ?
C14 C15 C16 120.1(2) . . ?
C14 C15 H15 120.0 . . ?
C16 C15 H15 120.0 . . ?
C15 C16 C11 121.7(2) . . ?
C15 C16 H16 119.2 . . ?
C11 C16 H16 119.2 . . ?
C22 C21 C26 117.04(19) . . ?
C22 C21 C1 122.24(17) . . ?
C26 C21 C1 120.64(18) . . ?
C21 C22 C23 121.2(2) . . ?
C21 C22 S1 122.23(15) . . ?
C23 C22 S1 116.49(17) . . ?
C24 C23 C22 120.1(2) . . ?
C24 C23 H23 119.9 . . ?
C22 C23 H23 119.9 . . ?
C23 C24 C25 119.6(2) . . ?
C23 C24 H24 120.2 . . ?
C25 C24 H24 120.2 . . ?
C24 C25 C26 120.3(2) . . ?
C24 C25 H25 119.8 . . ?
C26 C25 H25 119.8 . . ?
C25 C26 C21 121.6(2) . . ?
C25 C26 H26 119.2 . . ?
C21 C26 H26 119.2 . . ?
C36 C31 C32 117.97(18) . . ?
C36 C31 C1 122.67(18) . . ?
C32 C31 C1 119.33(17) . . ?
C33 C32 C31 121.1(2) . . ?
C33 C32 H32 119.4 . . ?
C31 C32 H32 119.4 . . ?
C34 C33 C32 120.1(2) . . ?
C34 C33 H33 120.0 . . ?
C32 C33 H33 120.0 . . ?
C35 C34 C33 119.7(2) . . ?
C35 C34 H34 120.2 . . ?
C33 C34 H34 120.2 . . ?
C34 C35 C36 120.2(2) . . ?
C34 C35 H35 119.9 . . ?
C36 C35 H35 119.9 . . ?
C31 C36 C35 120.9(2) . . ?
C31 C36 H36 119.6 . . ?
C35 C36 H36 119.6 . . ?
C2 N1 C1 116.44(15) . . ?
C2 N1 H1 111.3 . . ?
C1 N1 H1 112.5 . . ?
N1 C1 C11 111.26(15) . . ?
N1 C1 C21 109.61(15) . . ?
C11 C1 C21 112.02(15) . . ?
N1 C1 C31 106.51(14) . . ?
C11 C1 C31 109.32(15) . . ?
C21 C1 C31 107.92(15) . . ?
N1 C2 C3 110.50(17) . . ?
N1 C2 H2A 109.5 . . ?
C3 C2 H2A 109.5 . . ?
N1 C2 H2B 109.5 . . ?
C3 C2 H2B 109.5 . . ?
H2A C2 H2B 108.1 . . ?
C2 C3 C3 113.1(2) . 2_566 ?
C2 C3 H3A 109.0 . . ?
C3 C3 H3A 109.0 2_566 . ?
C2 C3 H3B 109.0 . . ?
C3 C3 H3B 109.0 2_566 . ?
H3A C3 H3B 107.8 . . ?
O4 C41 C42 123.0(12) . . ?
O4 C41 C46 121.9(12) . . ?
C42 C41 C46 115.0(9) . . ?
C41 C42 C43 112.5(8) . . ?
C41 C42 H42A 109.1 . . ?
C43 C42 H42A 109.1 . . ?
C41 C42 H42B 109.1 . . ?
C43 C42 H42B 109.1 . . ?
H42A C42 H42B 107.8 . . ?
C44 C43 C42 110.4(7) . . ?
C44 C43 H43A 109.6 . . ?
C42 C43 H43A 109.6 . . ?
C44 C43 H43B 109.6 . . ?
C42 C43 H43B 109.6 . . ?
H43A C43 H43B 108.1 . . ?
C47 C44 C45 112.7(9) . . ?
C47 C44 C43 111.8(9) . . ?
C45 C44 C43 108.5(7) . . ?
C47 C44 H44 107.9 . . ?
C45 C44 H44 107.9 . . ?
C43 C44 H44 107.9 . . ?
C44 C45 C46 111.2(7) . . ?
C44 C45 H45A 109.4 . . ?
C46 C45 H45A 109.4 . . ?
C44 C45 H45B 109.4 . . ?
C46 C45 H45B 109.4 . . ?
H45A C45 H45B 108.0 . . ?
C41 C46 C45 112.5(8) . . ?
C41 C46 H46A 109.1 . . ?
C45 C46 H46A 109.1 . . ?
C41 C46 H46B 109.1 . . ?
C45 C46 H46B 109.1 . . ?
H46A C46 H46B 107.8 . . ?
C44 C47 H47A 109.5 . . ?
C44 C47 H47B 109.5 . . ?
H47A C47 H47B 109.5 . . ?
C44 C47 H47C 109.5 . . ?
H47A C47 H47C 109.5 . . ?
H47B C47 H47C 109.5 . . ?

loop_
_geom_bond_atom_site_label_1
_geom_bond_atom_site_label_2
_geom_bond_distance
_geom_bond_site_symmetry_2
_geom_bond_publ_flag
S1 C12 1.753(2) . ?
S1 C22 1.753(2) . ?
C11 C12 1.388(3) . ?
C11 C16 1.399(3) . ?
C11 C1 1.534(3) . ?
C12 C13 1.396(3) . ?
C13 C14 1.374(4) . ?
C13 H13 0.9500 . ?
C14 C15 1.374(4) . ?
C14 H14 0.9500 . ?
C15 C16 1.384(4) . ?
C15 H15 0.9500 . ?
C16 H16 0.9500 . ?
C21 C22 1.393(3) . ?
C21 C26 1.398(3) . ?
C21 C1 1.541(3) . ?
C22 C23 1.397(3) . ?
C23 C24 1.375(4) . ?
C23 H23 0.9500 . ?
C24 C25 1.377(4) . ?
C24 H24 0.9500 . ?
C25 C26 1.381(4) . ?
C25 H25 0.9500 . ?
C26 H26 0.9500 . ?
C31 C36 1.384(3) . ?
C31 C32 1.385(3) . ?
C31 C1 1.551(2) . ?
C32 C33 1.385(3) . ?
C32 H32 0.9500 . ?
C33 C34 1.380(4) . ?
C33 H33 0.9500 . ?
C34 C35 1.365(4) . ?
C34 H34 0.9500 . ?
C35 C36 1.394(3) . ?
C35 H35 0.9500 . ?
C36 H36 0.9500 . ?
N1 C2 1.463(2) . ?
N1 C1 1.467(2) . ?
N1 H1 0.8119 . ?
C2 C3 1.504(3) . ?
C2 H2A 0.9900 . ?
C2 H2B 0.9900 . ?
C3 C3 1.523(4) 2_566 ?
C3 H3A 0.9900 . ?
C3 H3B 0.9900 . ?
O4 C41 1.213(13) . ?
C41 C42 1.481(15) . ?
C41 C46 1.488(15) . ?
C42 C43 1.540(10) . ?
C42 H42A 0.9900 . ?
C42 H42B 0.9900 . ?
C43 C44 1.514(13) . ?
C43 H43A 0.9900 . ?
C43 H43B 0.9900 . ?
C44 C47 1.492(13) . ?
C44 C45 1.504(11) . ?
C44 H44 1.0000 . ?
C45 C46 1.532(10) . ?
C45 H45A 0.9900 . ?
C45 H45B 0.9900 . ?
C46 H46A 0.9900 . ?
C46 H46B 0.9900 . ?
C47 H47A 0.9800 . ?
C47 H47B 0.9800 . ?
C47 H47C 0.9800 . ?

loop_
_geom_hbond_atom_site_label_D
_geom_hbond_atom_site_label_H
_geom_hbond_atom_site_label_A
_geom_hbond_distance_DH
_geom_hbond_distance_HA
_geom_hbond_distance_DA
_geom_hbond_angle_DHA
_geom_hbond_site_symmetry_A
_geom_hbond_publ_flag
C16 H16 N1 0.95 2.48 2.839(3) 102 . yes
C26 H26 N1 0.95 2.45 2.807(3) 103 . yes
C44 H44 S1 1.00 2.82 3.721(5) 150 2_657 yes

loop_
_geom_torsion_atom_site_label_1
_geom_torsion_atom_site_label_2
_geom_torsion_atom_site_label_3
_geom_torsion_atom_site_label_4
_geom_torsion
_geom_torsion_site_symmetry_1
_geom_torsion_site_symmetry_2
_geom_torsion_site_symmetry_3
_geom_torsion_site_symmetry_4
_geom_torsion_publ_flag
C16 C11 C12 C13 0.3(3) . . . . ?
C1 C11 C12 C13 -173.92(18) . . . . ?
C16 C11 C12 S1 176.48(15) . . . . ?
C1 C11 C12 S1 2.2(3) . . . . ?
C22 S1 C12 C11 28.31(18) . . . . ?
C22 S1 C12 C13 -155.36(16) . . . . ?
C11 C12 C13 C14 0.6(3) . . . . ?
S1 C12 C13 C14 -175.76(17) . . . . ?
C12 C13 C14 C15 -1.1(3) . . . . ?
C13 C14 C15 C16 0.5(4) . . . . ?
C14 C15 C16 C11 0.4(4) . . . . ?
C12 C11 C16 C15 -0.9(3) . . . . ?
C1 C11 C16 C15 173.5(2) . . . . ?
C26 C21 C22 C23 1.3(3) . . . . ?
C1 C21 C22 C23 178.13(18) . . . . ?
C26 C21 C22 S1 -176.24(15) . . . . ?
C1 C21 C22 S1 0.6(3) . . . . ?
C12 S1 C22 C21 -29.62(18) . . . . ?
C12 S1 C22 C23 152.71(16) . . . . ?
C21 C22 C23 C24 -2.1(3) . . . . ?
S1 C22 C23 C24 175.62(17) . . . . ?
C22 C23 C24 C25 1.1(3) . . . . ?
C23 C24 C25 C26 0.6(4) . . . . ?
C24 C25 C26 C21 -1.3(3) . . . . ?
C22 C21 C26 C25 0.4(3) . . . . ?
C1 C21 C26 C25 -176.49(19) . . . . ?
C36 C31 C32 C33 0.0(3) . . . . ?
C1 C31 C32 C33 -177.9(2) . . . . ?
C31 C32 C33 C34 -0.2(4) . . . . ?
C32 C33 C34 C35 0.1(4) . . . . ?
C33 C34 C35 C36 0.3(4) . . . . ?
C32 C31 C36 C35 0.3(3) . . . . ?
C1 C31 C36 C35 178.2(2) . . . . ?
C34 C35 C36 C31 -0.5(4) . . . . ?
C2 N1 C1 C11 60.0(2) . . . . ?
C2 N1 C1 C21 -64.4(2) . . . . ?
C2 N1 C1 C31 179.08(18) . . . . ?
C12 C11 C1 N1 -158.94(17) . . . . ?
C16 C11 C1 N1 27.0(2) . . . . ?
C12 C11 C1 C21 -35.9(2) . . . . ?
C16 C11 C1 C21 150.07(18) . . . . ?
C12 C11 C1 C31 83.7(2) . . . . ?
C16 C11 C1 C31 -90.4(2) . . . . ?
C22 C21 C1 N1 158.32(17) . . . . ?
C26 C21 C1 N1 -25.0(2) . . . . ?
C22 C21 C1 C11 34.3(2) . . . . ?
C26 C21 C1 C11 -148.99(18) . . . . ?
C22 C21 C1 C31 -86.1(2) . . . . ?
C26 C21 C1 C31 90.6(2) . . . . ?
C36 C31 C1 N1 -119.1(2) . . . . ?
C32 C31 C1 N1 58.7(2) . . . . ?
C36 C31 C1 C11 1.2(2) . . . . ?
C32 C31 C1 C11 179.00(18) . . . . ?
C36 C31 C1 C21 123.2(2) . . . . ?
C32 C31 C1 C21 -58.9(2) . . . . ?
C1 N1 C2 C3 -175.69(19) . . . . ?
N1 C2 C3 C3 -179.3(2) . . . 2_566 ?
O4 C41 C42 C43 136.9(13) . . . . ?
C46 C41 C42 C43 -46.8(14) . . . . ?
C41 C42 C43 C44 53.8(13) . . . . ?
C42 C43 C44 C47 174.8(11) . . . . ?
C42 C43 C44 C45 -60.4(11) . . . . ?
C47 C44 C45 C46 -175.4(10) . . . . ?
C43 C44 C45 C46 60.3(9) . . . . ?
O4 C41 C46 C45 -137.4(12) . . . . ?
C42 C41 C46 C45 46.3(14) . . . . ?
C44 C45 C46 C41 -53.1(11) . . . . ?
